data_2103833
loop_
_publ_author_name
'Bowes, Katharine F.'
'Ferguson, George'
'Lough, Alan J.'
'Glidewell, Christopher'

_publ_section_title
;
 Salts of maleic and fumaric acids with organic polyamines: comparison
 of isomeric acids as building blocks in supramolecular chemistry
;
_journal_issue 1
_journal_name_full 'Acta Crystallographica Section B'
_journal_page_first 100
_journal_page_last 117
_journal_paper_doi 10.1107/S0108768102020219
_journal_volume 59
_journal_year 2003
_chemical_formula_moiety 'C10 H10 N2, 2(C4 H3 O4)'
_chemical_formula_sum 'C18 H16 N2 O8'
_chemical_formula_weight 388.33
_chemical_name_systematic
;
4,4'-Bipyridyl--maleic acid (1/2)
;
_space_group_IT_number 15
_symmetry_cell_setting monoclinic
_symmetry_space_group_name_Hall '-C 2yc'
_symmetry_space_group_name_H-M 'C 1 2/c 1'
_atom_sites_solution_hydrogens geom
_atom_sites_solution_primary direct
_atom_sites_solution_secondary difmap
_cell_angle_alpha 90.00
_cell_angle_beta 115.996(4)
_cell_angle_gamma 90.00
_cell_formula_units_Z 4
_cell_length_a 24.0370(16)
_cell_length_b 6.7434(6)
_cell_length_c 11.4388(10)
_cell_measurement_reflns_used 1888
_cell_measurement_temperature 150.0(10)
_cell_measurement_theta_max 27.50
_cell_measurement_theta_min 3.51
_cell_volume 1666.5(2)
_computing_cell_refinement 'DENZO-SMN (Otwinowski & Minor, 1997)'
_computing_data_collection 'Kappa-CCD server software (Nonius, 1997)'
_computing_data_reduction 'DENZO-SMN (Otwinowski & Minor, 1997)'
_computing_molecular_graphics 'PLATON (Spek, 2002)'
_computing_publication_material 'SHELXL-97 (Sheldrick, 1997a) and PRPKAPPA (Ferguson, 1999)'
_computing_structure_refinement 'SHELXL-97 (Sheldrick, 1997a)'
_computing_structure_solution 'SHELXS-97 (Sheldrick, 1997b)'
_diffrn_ambient_temperature 150.0(10)
_diffrn_measured_fraction_theta_full 0.985
_diffrn_measured_fraction_theta_max 0.985
_diffrn_measurement_device_type Kappa-CCD
_diffrn_measurement_method '\f scans, and \w scans with \k offsets'
_diffrn_radiation_monochromator graphite
_diffrn_radiation_source 'fine-focus sealed X-ray tube'
_diffrn_radiation_type 'Mo K\a'
_diffrn_radiation_wavelength 0.71073
_diffrn_reflns_av_R_equivalents 0.072
_diffrn_reflns_av_sigmaI/netI 0.0672
_diffrn_reflns_limit_h_max 30
_diffrn_reflns_limit_h_min -30
_diffrn_reflns_limit_k_max 8
_diffrn_reflns_limit_k_min -8
_diffrn_reflns_limit_l_max 14
_diffrn_reflns_limit_l_min -14
_diffrn_reflns_number 6178
_diffrn_reflns_theta_full 27.50
_diffrn_reflns_theta_max 27.50
_diffrn_reflns_theta_min 3.51
_diffrn_standards_decay_% 0
_exptl_absorpt_coefficient_mu 0.124
_exptl_absorpt_correction_T_max 0.995
_exptl_absorpt_correction_T_min 0.877
_exptl_absorpt_correction_type multi-scan
_exptl_absorpt_process_details 'DENZO-SMN (Otwinowski & Minor, 1997)'
_exptl_crystal_colour colourless
_exptl_crystal_density_diffrn 1.548
_exptl_crystal_density_method 'not measured'
_exptl_crystal_description plate
_exptl_crystal_F_000 808
_exptl_crystal_size_max 0.40
_exptl_crystal_size_mid 0.30
_exptl_crystal_size_min 0.07
_refine_diff_density_max 0.243
_refine_diff_density_min -0.259
_refine_ls_extinction_coef 0.016(3)
_refine_ls_extinction_expression Fc^*^=kFc[1+0.001xFc^2^\l^3^/sin(2\q)]^-1/4^
_refine_ls_extinction_method SHELXL
_refine_ls_goodness_of_fit_ref 1.030
_refine_ls_hydrogen_treatment constr
_refine_ls_matrix_type full
_refine_ls_number_parameters 129
_refine_ls_number_reflns 1888
_refine_ls_number_restraints 0
_refine_ls_restrained_S_all 1.030
_refine_ls_R_factor_all 0.0667
_refine_ls_R_factor_gt 0.0437
_refine_ls_shift/su_max 0.000
_refine_ls_shift/su_mean 0.000
_refine_ls_structure_factor_coef Fsqd
_refine_ls_weighting_details 'w=1/[\s^2^(Fo^2^)+(0.0462P)^2^+1.0798P] where P=(Fo^2^+2Fc^2^)/3'
_refine_ls_weighting_scheme calc
_refine_ls_wR_factor_gt 0.1060
_refine_ls_wR_factor_ref 0.1189
_reflns_number_gt 1421
_reflns_number_total 1888
_reflns_threshold_expression >2\s(I)
_cod_data_source_file na0143.cif
_cod_data_source_block II
_cod_depositor_comments
;
The following automatic conversions were performed:
'_exptl_absorpt_correction_type' value 'Multi-scan' changed to
'multi-scan' according to
'/home/saulius/struct/CIF-dictionaries/cif_core.dic' dictionary named
'cif_core.dic' version 2.4.1 from 2010-06-29.

Automatic conversion script
Id: cif_fix_enum 1527 2010-12-29 10:47:43Z saulius 

The following automatic conversions were performed:

'_exptl_absorpt_correction_type' value 'Multi-scan' changed to
'multi-scan' according to
/home/saulius/struct/CIF-dictionaries/cif_core.dic dictionary named
'cif_core.dic' version 2.4.1 from 2010-06-29.

Automatic conversion script
Id: cif_fix_values 1715 2011-07-08 13:25:40Z adriana 
;
_cod_original_sg_symbol_H-M 'C 2/c'
_cod_database_code 2103833
_cod_database_fobs_code 2103833

loop_
_symmetry_equiv_pos_as_xyz
'x, y, z'
'-x, y, -z+1/2'
'x+1/2, y+1/2, z'
'-x+1/2, y+1/2, -z+1/2'
'-x, -y, -z'
'x, -y, z-1/2'
'-x+1/2, -y+1/2, -z'
'x+1/2, -y+1/2, z-1/2'

loop_
_atom_site_label
_atom_site_fract_x
_atom_site_fract_y
_atom_site_fract_z
_atom_site_U_iso_or_equiv
_atom_site_adp_type
_atom_site_calc_flag
_atom_site_refinement_flags
_atom_site_occupancy
_atom_site_type_symbol
N11 0.44588(6) 0.2678(2) 0.48738(13) 0.0246(4) Uani d . 1 N
C12 0.40590(8) 0.3044(3) 0.36396(16) 0.0257(4) Uani d . 1 C
C13 0.42605(8) 0.3131(3) 0.26812(17) 0.0248(4) Uani d . 1 C
C14 0.48857(7) 0.2796(3) 0.30091(15) 0.0218(4) Uani d . 1 C
C15 0.52904(8) 0.2441(3) 0.43110(16) 0.0239(4) Uani d . 1 C
C16 0.50642(8) 0.2395(3) 0.52289(16) 0.0247(4) Uani d . 1 C
O1 0.40810(5) 0.2096(2) 0.66811(11) 0.0303(4) Uani d . 1 O
O2 0.32715(6) 0.1011(2) 0.49363(11) 0.0316(4) Uani d . 1 O
O3 0.22399(5) -0.0399(2) 0.43713(11) 0.0282(3) Uani d . 1 O
O4 0.16824(5) -0.1073(2) 0.54247(12) 0.0318(4) Uani d . 1 O
C1 0.35393(8) 0.1391(3) 0.61348(16) 0.0243(4) Uani d . 1 C
C2 0.32241(8) 0.1016(3) 0.69871(16) 0.0269(4) Uani d . 1 C
C3 0.26661(8) 0.0247(3) 0.66884(16) 0.0271(4) Uani d . 1 C
C4 0.21652(8) -0.0464(3) 0.54370(16) 0.0246(4) Uani d . 1 C
H2 0.3455 0.1379 0.7873 0.032 Uiso calc R 1 H
H3 0.2585 0.0110 0.4533 0.042 Uiso calc R 1 H
H3A 0.2571 0.0132 0.7409 0.033 Uiso calc R 1 H
H11 0.4321 0.2621 0.5470 0.030 Uiso calc R 1 H
H12 0.3634 0.3245 0.3421 0.031 Uiso calc R 1 H
H13 0.3977 0.3414 0.1808 0.030 Uiso calc R 1 H
H15 0.5719 0.2231 0.4562 0.029 Uiso calc R 1 H
H16 0.5338 0.2162 0.6116 0.030 Uiso calc R 1 H

loop_
_atom_site_aniso_label
_atom_site_aniso_U_11
_atom_site_aniso_U_22
_atom_site_aniso_U_33
_atom_site_aniso_U_12
_atom_site_aniso_U_13
_atom_site_aniso_U_23
N11 0.0259(7) 0.0279(9) 0.0250(7) -0.0033(6) 0.0158(6) -0.0023(6)
C12 0.0223(8) 0.0302(10) 0.0266(9) -0.0002(7) 0.0127(7) -0.0033(7)
C13 0.0205(8) 0.0307(10) 0.0236(8) 0.0006(7) 0.0101(7) -0.0007(7)
C14 0.0217(8) 0.0227(9) 0.0226(8) -0.0014(6) 0.0113(7) -0.0006(7)
C15 0.0221(8) 0.0265(10) 0.0240(8) -0.0018(7) 0.0110(7) -0.0008(7)
C16 0.0248(8) 0.0270(10) 0.0221(8) -0.0031(7) 0.0101(7) 0.0008(7)
O1 0.0223(6) 0.0444(9) 0.0256(6) -0.0067(5) 0.0118(5) -0.0028(6)
O2 0.0305(7) 0.0463(9) 0.0216(6) -0.0096(6) 0.0146(5) -0.0052(6)
O3 0.0252(6) 0.0388(8) 0.0216(6) -0.0065(6) 0.0111(5) -0.0024(5)
O4 0.0242(6) 0.0413(9) 0.0315(7) -0.0056(6) 0.0137(5) -0.0016(6)
C1 0.0237(8) 0.0267(10) 0.0239(8) -0.0001(7) 0.0117(7) 0.0010(7)
C2 0.0253(8) 0.0369(11) 0.0196(8) -0.0010(7) 0.0109(7) -0.0026(7)
C3 0.0260(9) 0.0374(11) 0.0214(8) -0.0006(7) 0.0136(7) 0.0013(8)
C4 0.0230(8) 0.0258(10) 0.0258(8) 0.0003(7) 0.0115(7) 0.0011(7)

loop_
_atom_type_symbol
_atom_type_description
_atom_type_scat_dispersion_real
_atom_type_scat_dispersion_imag
_atom_type_scat_source
C C 0.0033 0.0016 'International Tables Vol C Tables 4.2.6.8 and 6.1.1.4'
H H 0.0000 0.0000 'International Tables Vol C Tables 4.2.6.8 and 6.1.1.4'
N N 0.0061 0.0033 'International Tables Vol C Tables 4.2.6.8 and 6.1.1.4'
O O 0.0106 0.0060 'International Tables Vol C Tables 4.2.6.8 and 6.1.1.4'

loop_
_geom_angle_atom_site_label_1
_geom_angle_atom_site_label_2
_geom_angle_atom_site_label_3
_geom_angle_site_symmetry_3
_geom_angle
_geom_angle_publ_flag
C12 N11 C16 . 121.86(14) no
C12 N11 H11 . 119.1 no
C16 N11 H11 . 119.1 no
N11 C12 C13 . 120.43(15) no
N11 C12 H12 . 119.8 no
C13 C12 H12 . 119.8 no
C12 C13 C14 . 119.34(16) no
C12 C13 H13 . 120.3 no
C14 C13 H13 . 120.3 no
C15 C14 C13 . 118.54(14) no
C15 C14 C14 2_655 120.68(17) no
C13 C14 C14 2_655 120.77(18) no
C16 C15 C14 . 119.54(15) no
C16 C15 H15 . 120.2 no
C14 C15 H15 . 120.2 no
N11 C16 C15 . 120.25(16) no
N11 C16 H16 . 119.9 no
C15 C16 H16 . 119.9 no
C4 O3 H3 . 109.5 no
O2 C1 O1 . 122.61(15) no
O2 C1 C2 . 120.80(15) no
O1 C1 C2 . 116.58(15) no
C3 C2 C1 . 129.64(16) no
C3 C2 H2 . 115.2 no
C1 C2 H2 . 115.2 no
C2 C3 C4 . 132.01(15) no
C2 C3 H3A . 114.0 no
C4 C3 H3A . 114.0 no
O4 C4 O3 . 121.09(16) no
O4 C4 C3 . 118.79(15) no
O3 C4 C3 . 120.10(14) no

loop_
_geom_bond_atom_site_label_1
_geom_bond_atom_site_label_2
_geom_bond_site_symmetry_2
_geom_bond_distance
_geom_bond_publ_flag
N11 C12 . 1.337(2) no
N11 C16 . 1.342(2) no
N11 H11 . 0.88 no
C12 C13 . 1.380(2) no
C12 H12 . 0.95 no
C13 C14 . 1.398(2) no
C13 H13 . 0.95 no
C14 C15 . 1.397(2) no
C14 C14 2_655 1.490(3) no
C15 C16 . 1.378(2) no
C15 H15 . 0.95 no
C16 H16 . 0.95 no
O1 C1 . 1.264(2) no
O2 C1 . 1.259(2) no
O3 C4 . 1.309(2) no
O3 H3 . 0.84 no
O4 C4 . 1.225(2) no
C1 C2 . 1.495(2) no
C2 C3 . 1.335(2) no
C2 H2 . 0.95 no
C3 C4 . 1.489(2) no
C3 H3A . 0.95 no

loop_
_geom_hbond_atom_site_label_D
_geom_hbond_atom_site_label_H
_geom_hbond_atom_site_label_A
_geom_hbond_site_symmetry_A
_geom_hbond_distance_DH
_geom_hbond_distance_HA
_geom_hbond_distance_DA
_geom_hbond_angle_DHA
_geom_hbond_publ_flag
N11 H11 O1 . 0.88 1.75 2.627(2) 171 y
O3 H3 O2 . 0.84 1.62 2.463(2) 176 y
C13 H13 O4 4 0.95 2.37 3.315(2) 175 y
C15 H15 O4 3 0.95 2.38 3.176(2) 142 y
C16 H16 O1 2_656 0.95 2.28 3.223(2) 170 y

loop_
_geom_torsion_atom_site_label_1
_geom_torsion_atom_site_label_2
_geom_torsion_atom_site_label_3
_geom_torsion_atom_site_label_4
_geom_torsion_site_symmetry_1
_geom_torsion_site_symmetry_4
_geom_torsion
_geom_torsion_publ_flag
C16 N11 C12 C13 . . 0.4(3) no
N11 C12 C13 C14 . . 1.1(3) no
C12 C13 C14 C15 . . -1.8(3) no
C12 C13 C14 C14 . 2_655 177.47(13) no
C13 C14 C15 C16 . . 1.1(3) no
C14 C14 C15 C16 2_655 . -178.24(13) no
C12 N11 C16 C15 . . -1.2(3) no
C14 C15 C16 N11 . . 0.4(3) no
O2 C1 C2 C3 . . 1.7(3) no
O1 C1 C2 C3 . . -178.2(2) no
C1 C2 C3 C4 . . -1.2(4) no
C2 C3 C4 O4 . . -178.3(2) no
C2 C3 C4 O3 . . 0.5(3) no
